data_7064339
loop_
_publ_author_name
'Borth, Ketlyn Wolfart'
'Leal, Let\'icia dos Santos'
'Teixeira, Ver\^onica de Carvalho'
'da Rocha, Grazielli'
'Sim\~oes, Tatiana Renata Gomes'

_publ_section_title
;
 Hybrid azine--oxamic acid molecular design: synthesis, structure, and
 supramolecular implications
;
_journal_issue 18
_journal_name_full 'New Journal of Chemistry'
_journal_page_first 7619
_journal_page_last 7634
_journal_paper_doi 10.1039/D5NJ04656D
_journal_volume 50
_journal_year 2026
_chemical_formula_moiety 'C22 H22 N4 O6'
_chemical_formula_structural C22H22N4O6
_chemical_formula_sum 'C22 H22 N4 O6'
_chemical_formula_weight 438.43
_space_group_crystal_system triclinic
_space_group_IT_number 2
_space_group_name_Hall '-P 1'
_space_group_name_H-M_alt 'P -1'
_atom_sites_solution_hydrogens difmap
_atom_sites_solution_primary intrinsic-phasing
_atom_sites_solution_secondary difmap
_audit_creation_method SHELXL-2017/1
_audit_update_record
;
2025-08-08 deposited with the CCDC.	2026-03-05 downloaded from the CCDC.
;
_cell_angle_alpha 114.5540(10)
_cell_angle_beta 92.4900(10)
_cell_angle_gamma 96.2670(10)
_cell_formula_units_Z 2
_cell_length_a 7.4167(2)
_cell_length_b 11.8025(3)
_cell_length_c 13.2319(4)
_cell_measurement_reflns_used 9956
_cell_measurement_temperature 100(2)
_cell_measurement_theta_max 74.2867
_cell_measurement_theta_min 4.2343
_cell_volume 1042.16(5)
_computing_cell_refinement 'Bruker SAINT'
_computing_data_collection 'Bruker APEX4 (2022)'
_computing_data_reduction 'Bruker SAINT'
_computing_molecular_graphics 'Mercury (Cambridge Crystallographic Data Centre, 2019)'
_computing_publication_material 'SHELXL-97 (Sheldrick, 2008) and WINGX (Farrugia, 2012)'
_computing_structure_refinement 'SHELXL-2017/1 (Sheldrick, 2017)'
_computing_structure_solution 'SHELXT-2015 (Sheldrick 2015a)'
_diffrn_ambient_temperature 100(2)
_diffrn_detector_area_resol_mean 10.4167
_diffrn_measured_fraction_theta_full 0.988
_diffrn_measured_fraction_theta_max 0.989
_diffrn_measurement_device_type 'Bruker D8 Venture/Photon 100 CMOS'
_diffrn_measurement_method '\f and \w scans'
_diffrn_radiation_monochromator graphite
_diffrn_radiation_type CuK\a
_diffrn_radiation_wavelength 1.54184
_diffrn_reflns_av_R_equivalents 0.0375
_diffrn_reflns_av_unetI/netI 0.0212
_diffrn_reflns_Laue_measured_fraction_full 0.988
_diffrn_reflns_Laue_measured_fraction_max 0.989
_diffrn_reflns_limit_h_max 8
_diffrn_reflns_limit_h_min -9
_diffrn_reflns_limit_k_max 14
_diffrn_reflns_limit_k_min -14
_diffrn_reflns_limit_l_max 16
_diffrn_reflns_limit_l_min -16
_diffrn_reflns_number 28275
_diffrn_reflns_point_group_measured_fraction_full 0.988
_diffrn_reflns_point_group_measured_fraction_max 0.989
_diffrn_reflns_theta_full 67.684
_diffrn_reflns_theta_max 73.999
_diffrn_reflns_theta_min 4.234
_diffrn_source 'fine-focus sealed tube'
_exptl_absorpt_coefficient_mu 0.865
_exptl_absorpt_correction_T_max 0.7538
_exptl_absorpt_correction_T_min 0.6564
_exptl_absorpt_correction_type multi-scan
_exptl_absorpt_process_details
;
SADABS-2012/1 - Bruker AXS area detector scaling and absorption correction
;
_exptl_crystal_colour 'pale yellow'
_exptl_crystal_density_diffrn 1.397
_exptl_crystal_description Parallelepiped
_exptl_crystal_F_000 460
_exptl_crystal_size_max 0.336
_exptl_crystal_size_mid 0.111
_exptl_crystal_size_min 0.061
_refine_diff_density_max 0.240
_refine_diff_density_min -0.205
_refine_diff_density_rms 0.042
_refine_ls_extinction_method none
_refine_ls_goodness_of_fit_ref 1.115
_refine_ls_hydrogen_treatment refall
_refine_ls_matrix_type full
_refine_ls_number_parameters 377
_refine_ls_number_reflns 4192
_refine_ls_number_restraints 0
_refine_ls_restrained_S_all 1.115
_refine_ls_R_factor_all 0.0470
_refine_ls_R_factor_gt 0.0382
_refine_ls_shift/su_max 0.000
_refine_ls_shift/su_mean 0.000
_refine_ls_structure_factor_coef Fsqd
_refine_ls_weighting_details 'w=1/[\s^2^(Fo^2^)+(0.0210P)^2^+0.6739P] where P=(Fo^2^+2Fc^2^)/3'
_refine_ls_weighting_scheme calc
_refine_ls_wR_factor_gt 0.0853
_refine_ls_wR_factor_ref 0.0905
_reflns_Friedel_coverage 0.000
_reflns_number_gt 3631
_reflns_number_total 4192
_reflns_threshold_expression 'I > 2\s(I)'
_cod_data_source_file d5nj04656d2.cif
_cod_data_source_block NN-Et2H2oba
_cod_depositor_comments 'Adding full bibliography for 7064339--7064340.cif.'
_cod_database_code 7064339
_shelx_shelxl_version_number 2017/1
_shelx_space_group_comment
;
The symmetry employed for this shelxl refinement is uniquely defined
by the following loop, which should always be used as a source of
symmetry information in preference to the above space-group names.
They are only intended as comments.
;

loop_
_space_group_symop_operation_xyz
'x, y, z'
'-x, -y, -z'

loop_
_atom_site_label
_atom_site_type_symbol
_atom_site_fract_x
_atom_site_fract_y
_atom_site_fract_z
_atom_site_U_iso_or_equiv
_atom_site_adp_type
_atom_site_occupancy
_atom_site_site_symmetry_order
_atom_site_calc_flag
_atom_site_refinement_flags_posn
_atom_site_refinement_flags_adp
_atom_site_refinement_flags_occupancy
_atom_site_disorder_assembly
_atom_site_disorder_group
O1 O 0.60036(15) 0.57879(9) 0.26367(9) 0.0276(2) Uani 1 1 d . . . . .
O2 O 0.74196(14) 0.70952(10) 0.19778(8) 0.0265(2) Uani 1 1 d . . . . .
O3 O 0.91443(16) 0.85279(10) 0.39764(9) 0.0336(3) Uani 1 1 d . . . . .
O4 O 0.26340(15) 0.72534(10) 0.41333(8) 0.0286(2) Uani 1 1 d . . . . .
O5 O 0.33388(14) 0.79190(9) 0.28100(8) 0.0237(2) Uani 1 1 d . . . . .
O6 O 0.15585(15) 0.57823(10) 0.12383(8) 0.0295(2) Uani 1 1 d . . . . .
N1 N 0.75663(16) 0.72984(11) 0.47097(10) 0.0214(2) Uani 1 1 d . . . . .
N2 N 0.55679(16) 0.55588(11) 0.51069(10) 0.0221(3) Uani 1 1 d . . . . .
N3 N 0.05195(16) 0.52122(11) 0.26041(10) 0.0214(3) Uani 1 1 d . . . . .
N4 N -0.00646(16) 0.48826(11) 0.44357(9) 0.0215(3) Uani 1 1 d . . . . .
C1 C 0.70411(19) 0.67061(13) 0.27597(12) 0.0224(3) Uani 1 1 d . . . . .
C2 C 0.80738(19) 0.76307(13) 0.38921(12) 0.0218(3) Uani 1 1 d . . . . .
C3 C 0.80423(18) 0.79448(12) 0.58683(12) 0.0204(3) Uani 1 1 d . . . . .
C4 C 0.9217(2) 0.90816(13) 0.63452(13) 0.0240(3) Uani 1 1 d . . . . .
C5 C 0.9563(2) 0.97144(14) 0.74995(13) 0.0277(3) Uani 1 1 d . . . . .
C6 C 0.8789(2) 0.92215(15) 0.81930(13) 0.0283(3) Uani 1 1 d . . . . .
C7 C 0.7666(2) 0.80749(14) 0.77219(13) 0.0248(3) Uani 1 1 d . . . . .
C8 C 0.72637(19) 0.74191(13) 0.65662(12) 0.0212(3) Uani 1 1 d . . . . .
C9 C 0.60648(19) 0.62203(13) 0.61525(12) 0.0212(3) Uani 1 1 d . . . . .
C10 C 0.6418(2) 0.63387(16) 0.08798(13) 0.0305(3) Uani 1 1 d . . . . .
C11 C 0.6727(3) 0.70633(19) 0.01848(15) 0.0375(4) Uani 1 1 d . . . . .
C12 C 0.25530(19) 0.71174(13) 0.31805(12) 0.0224(3) Uani 1 1 d . . . . .
C13 C 0.14903(19) 0.59526(13) 0.22057(12) 0.0215(3) Uani 1 1 d . . . . .
C14 C -0.06555(19) 0.40785(13) 0.20029(12) 0.0211(3) Uani 1 1 d . . . . .
C15 C -0.1071(2) 0.35855(14) 0.08505(12) 0.0249(3) Uani 1 1 d . . . . .
C16 C -0.2220(2) 0.24575(15) 0.02933(13) 0.0290(3) Uani 1 1 d . . . . .
C17 C -0.2987(2) 0.18102(15) 0.08753(14) 0.0304(3) Uani 1 1 d . . . . .
C18 C -0.2612(2) 0.23056(14) 0.20215(13) 0.0260(3) Uani 1 1 d . . . . .
C19 C -0.14501(19) 0.34365(13) 0.26106(12) 0.0212(3) Uani 1 1 d . . . . .
C20 C -0.11296(19) 0.38688(13) 0.38142(12) 0.0211(3) Uani 1 1 d . . . . .
C21 C 0.4257(2) 0.90944(14) 0.36920(13) 0.0258(3) Uani 1 1 d . . . . .
C22 C 0.5250(2) 0.98492(15) 0.31580(15) 0.0306(3) Uani 1 1 d . . . . .
H1 H 0.564(2) 0.5948(16) 0.6719(15) 0.029(4) Uiso 1 1 d . . . . .
H2 H 0.714(2) 0.7715(16) 0.8204(14) 0.027(4) Uiso 1 1 d . . . . .
H3 H 0.906(2) 0.9665(16) 0.9005(15) 0.028(4) Uiso 1 1 d . . . . .
H4 H 1.035(2) 1.0520(17) 0.7815(14) 0.030(5) Uiso 1 1 d . . . . .
H5 H 0.976(2) 0.9422(16) 0.5875(14) 0.028(4) Uiso 1 1 d . . . . .
H6 H 0.675(3) 0.6583(19) 0.4496(16) 0.040(5) Uiso 1 1 d . . . . .
H7 H 0.510(3) 0.6203(16) 0.0964(14) 0.028(4) Uiso 1 1 d . . . . .
H8 H 0.683(2) 0.5524(17) 0.0579(15) 0.030(5) Uiso 1 1 d . . . . .
H9 H 0.621(3) 0.7902(19) 0.0542(16) 0.041(5) Uiso 1 1 d . . . . .
H10 H 0.603(3) 0.654(2) -0.0590(19) 0.052(6) Uiso 1 1 d . . . . .
H11 H 0.809(3) 0.724(2) 0.0116(18) 0.052(6) Uiso 1 1 d . . . . .
H12 H -0.173(2) 0.3360(15) 0.4154(13) 0.021(4) Uiso 1 1 d . . . . .
H13 H -0.315(2) 0.1876(16) 0.2440(14) 0.025(4) Uiso 1 1 d . . . . .
H14 H -0.381(2) 0.1016(17) 0.0473(15) 0.031(5) Uiso 1 1 d . . . . .
H15 H -0.251(2) 0.2123(16) -0.0524(15) 0.029(4) Uiso 1 1 d . . . . .
H16 H -0.054(2) 0.4027(16) 0.0434(14) 0.027(4) Uiso 1 1 d . . . . .
H17 H 0.073(3) 0.5463(17) 0.3341(17) 0.035(5) Uiso 1 1 d . . . . .
H18 H 0.508(2) 0.8870(15) 0.4191(14) 0.022(4) Uiso 1 1 d . . . . .
H19 H 0.333(2) 0.9524(16) 0.4150(14) 0.024(4) Uiso 1 1 d . . . . .
H20 H 0.623(3) 0.9371(19) 0.2698(17) 0.045(6) Uiso 1 1 d . . . . .
H21 H 0.583(3) 1.070(2) 0.3769(17) 0.044(5) Uiso 1 1 d . . . . .
H22 H 0.439(3) 1.0044(17) 0.2666(15) 0.033(5) Uiso 1 1 d . . . . .

loop_
_atom_site_aniso_label
_atom_site_aniso_U_11
_atom_site_aniso_U_22
_atom_site_aniso_U_33
_atom_site_aniso_U_23
_atom_site_aniso_U_13
_atom_site_aniso_U_12
O1 0.0314(6) 0.0220(5) 0.0294(6) 0.0120(4) 0.0047(4) -0.0013(4)
O2 0.0303(6) 0.0272(5) 0.0251(5) 0.0145(4) 0.0064(4) 0.0011(4)
O3 0.0388(6) 0.0294(6) 0.0331(6) 0.0176(5) 0.0021(5) -0.0105(5)
O4 0.0345(6) 0.0299(6) 0.0221(5) 0.0132(4) 0.0022(4) -0.0010(4)
O5 0.0267(5) 0.0212(5) 0.0239(5) 0.0112(4) 0.0037(4) -0.0011(4)
O6 0.0350(6) 0.0332(6) 0.0204(5) 0.0136(4) 0.0035(4) -0.0048(5)
N1 0.0209(6) 0.0176(6) 0.0265(6) 0.0110(5) 0.0033(5) -0.0007(5)
N2 0.0204(6) 0.0194(6) 0.0302(6) 0.0144(5) 0.0055(5) 0.0000(5)
N3 0.0244(6) 0.0229(6) 0.0178(6) 0.0103(5) 0.0022(5) -0.0001(5)
N4 0.0246(6) 0.0245(6) 0.0206(6) 0.0133(5) 0.0070(5) 0.0069(5)
C1 0.0221(7) 0.0209(7) 0.0275(7) 0.0126(6) 0.0079(6) 0.0055(5)
C2 0.0209(7) 0.0194(6) 0.0283(7) 0.0130(6) 0.0055(6) 0.0030(5)
C3 0.0181(6) 0.0193(6) 0.0272(7) 0.0126(6) 0.0039(5) 0.0047(5)
C4 0.0196(7) 0.0224(7) 0.0322(8) 0.0143(6) 0.0027(6) 0.0009(5)
C5 0.0242(7) 0.0221(7) 0.0346(8) 0.0109(6) -0.0005(6) -0.0001(6)
C6 0.0270(8) 0.0280(8) 0.0275(8) 0.0102(6) -0.0012(6) 0.0028(6)
C7 0.0234(7) 0.0269(7) 0.0283(7) 0.0152(6) 0.0043(6) 0.0054(6)
C8 0.0182(7) 0.0209(7) 0.0280(7) 0.0134(6) 0.0035(5) 0.0044(5)
C9 0.0198(7) 0.0219(7) 0.0280(7) 0.0157(6) 0.0066(6) 0.0044(5)
C10 0.0356(9) 0.0304(8) 0.0244(8) 0.0106(6) 0.0059(7) 0.0028(7)
C11 0.0388(10) 0.0473(10) 0.0340(9) 0.0235(8) 0.0090(8) 0.0085(8)
C12 0.0227(7) 0.0236(7) 0.0240(7) 0.0128(6) 0.0045(6) 0.0036(5)
C13 0.0218(7) 0.0240(7) 0.0213(7) 0.0120(6) 0.0034(5) 0.0027(5)
C14 0.0193(7) 0.0214(7) 0.0239(7) 0.0105(6) 0.0040(5) 0.0033(5)
C15 0.0244(7) 0.0278(7) 0.0244(7) 0.0130(6) 0.0041(6) 0.0027(6)
C16 0.0283(8) 0.0304(8) 0.0250(8) 0.0096(6) -0.0009(6) 0.0006(6)
C17 0.0272(8) 0.0258(8) 0.0337(8) 0.0102(7) 0.0001(6) -0.0029(6)
C18 0.0236(7) 0.0247(7) 0.0326(8) 0.0153(6) 0.0046(6) 0.0017(6)
C19 0.0189(7) 0.0226(7) 0.0254(7) 0.0125(6) 0.0047(5) 0.0055(5)
C20 0.0207(7) 0.0225(7) 0.0262(7) 0.0150(6) 0.0083(6) 0.0060(5)
C21 0.0271(8) 0.0208(7) 0.0287(8) 0.0102(6) 0.0031(6) 0.0014(6)
C22 0.0322(8) 0.0239(8) 0.0376(9) 0.0155(7) 0.0066(7) 0.0002(6)

loop_
_atom_type_symbol
_atom_type_description
_atom_type_scat_dispersion_real
_atom_type_scat_dispersion_imag
_atom_type_scat_source
C C 0.0181 0.0091 'International Tables Vol C Tables 4.2.6.8 and 6.1.1.4'
H H 0.0000 0.0000 'International Tables Vol C Tables 4.2.6.8 and 6.1.1.4'
N N 0.0311 0.0180 'International Tables Vol C Tables 4.2.6.8 and 6.1.1.4'
O O 0.0492 0.0322 'International Tables Vol C Tables 4.2.6.8 and 6.1.1.4'

loop_
_geom_angle_atom_site_label_1
_geom_angle_atom_site_label_2
_geom_angle_atom_site_label_3
_geom_angle
_geom_angle_site_symmetry_1
_geom_angle_site_symmetry_3
_geom_angle_publ_flag
C1 O2 C10 115.25(12) . . ?
C12 O5 C21 113.96(11) . . ?
C2 N1 C3 128.74(12) . . ?
C2 N1 H6 116.5(12) . . ?
C3 N1 H6 114.6(12) . . ?
C9 N2 N2 112.95(14) . 2_666 ?
C13 N3 C14 128.49(12) . . ?
C13 N3 H17 114.1(12) . . ?
C14 N3 H17 117.2(12) . . ?
C20 N4 N4 113.17(14) . 2_566 ?
O1 C1 O2 126.14(14) . . ?
O1 C1 C2 123.59(13) . . ?
O2 C1 C2 110.24(11) . . ?
O3 C2 N1 128.01(14) . . ?
O3 C2 C1 121.61(13) . . ?
N1 C2 C1 110.36(12) . . ?
C4 C3 N1 122.36(13) . . ?
C4 C3 C8 119.64(13) . . ?
N1 C3 C8 117.99(12) . . ?
C5 C4 C3 119.92(14) . . ?
C5 C4 H5 120.5(11) . . ?
C3 C4 H5 119.6(11) . . ?
C6 C5 C4 121.04(14) . . ?
C6 C5 H4 120.4(10) . . ?
C4 C5 H4 118.6(10) . . ?
C7 C6 C5 119.21(14) . . ?
C7 C6 H3 120.2(10) . . ?
C5 C6 H3 120.6(10) . . ?
C6 C7 C8 121.45(14) . . ?
C6 C7 H2 119.6(10) . . ?
C8 C7 H2 118.9(10) . . ?
C7 C8 C3 118.69(13) . . ?
C7 C8 C9 117.28(13) . . ?
C3 C8 C9 124.03(13) . . ?
N2 C9 C8 122.31(12) . . ?
N2 C9 H1 121.4(10) . . ?
C8 C9 H1 116.3(10) . . ?
O2 C10 C11 107.28(13) . . ?
O2 C10 H7 109.5(10) . . ?
C11 C10 H7 110.0(10) . . ?
O2 C10 H8 108.2(11) . . ?
C11 C10 H8 114.5(11) . . ?
H7 C10 H8 107.3(14) . . ?
C10 C11 H9 109.8(11) . . ?
C10 C11 H10 108.0(12) . . ?
H9 C11 H10 108.1(16) . . ?
C10 C11 H11 110.8(12) . . ?
H9 C11 H11 109.3(16) . . ?
H10 C11 H11 110.7(17) . . ?
O4 C12 O5 126.15(13) . . ?
O4 C12 C13 123.38(13) . . ?
O5 C12 C13 110.47(11) . . ?
O6 C13 N3 127.76(13) . . ?
O6 C13 C12 122.20(12) . . ?
N3 C13 C12 110.04(11) . . ?
C15 C14 N3 122.39(13) . . ?
C15 C14 C19 119.69(13) . . ?
N3 C14 C19 117.91(12) . . ?
C16 C15 C14 120.28(14) . . ?
C16 C15 H16 119.8(10) . . ?
C14 C15 H16 119.9(10) . . ?
C15 C16 C17 120.63(14) . . ?
C15 C16 H15 119.4(10) . . ?
C17 C16 H15 119.9(10) . . ?
C18 C17 C16 119.46(14) . . ?
C18 C17 H14 120.6(11) . . ?
C16 C17 H14 120.0(11) . . ?
C17 C18 C19 121.49(14) . . ?
C17 C18 H13 120.6(10) . . ?
C19 C18 H13 118.0(10) . . ?
C18 C19 C14 118.42(13) . . ?
C18 C19 C20 117.13(13) . . ?
C14 C19 C20 124.45(13) . . ?
N4 C20 C19 122.45(12) . . ?
N4 C20 H12 119.2(9) . . ?
C19 C20 H12 118.3(9) . . ?
O5 C21 C22 108.44(12) . . ?
O5 C21 H18 107.5(9) . . ?
C22 C21 H18 113.9(10) . . ?
O5 C21 H19 107.5(10) . . ?
C22 C21 H19 113.0(10) . . ?
H18 C21 H19 106.3(13) . . ?
C21 C22 H20 110.4(11) . . ?
C21 C22 H21 108.9(11) . . ?
H20 C22 H21 110.2(16) . . ?
C21 C22 H22 111.3(11) . . ?
H20 C22 H22 109.7(15) . . ?
H21 C22 H22 106.3(15) . . ?

loop_
_geom_bond_atom_site_label_1
_geom_bond_atom_site_label_2
_geom_bond_distance
_geom_bond_site_symmetry_2
_geom_bond_publ_flag
O1 C1 1.2057(17) . ?
O2 C1 1.3236(17) . ?
O2 C10 1.4641(19) . ?
O3 C2 1.2144(17) . ?
O4 C12 1.2008(17) . ?
O5 C12 1.3286(16) . ?
O5 C21 1.4592(17) . ?
O6 C13 1.2147(17) . ?
N1 C2 1.3496(18) . ?
N1 C3 1.4068(18) . ?
N1 H6 0.92(2) . ?
N2 C9 1.2863(19) . ?
N2 N2 1.399(2) 2_666 ?
N3 C13 1.3558(18) . ?
N3 C14 1.4083(18) . ?
N3 H17 0.89(2) . ?
N4 C20 1.2850(19) . ?
N4 N4 1.398(2) 2_566 ?
C1 C2 1.543(2) . ?
C3 C4 1.397(2) . ?
C3 C8 1.4197(19) . ?
C4 C5 1.390(2) . ?
C4 H5 0.952(18) . ?
C5 C6 1.388(2) . ?
C5 H4 0.974(18) . ?
C6 C7 1.386(2) . ?
C6 H3 0.980(18) . ?
C7 C8 1.397(2) . ?
C7 H2 0.975(18) . ?
C8 C9 1.4599(19) . ?
C9 H1 0.983(18) . ?
C10 C11 1.503(2) . ?
C10 H7 0.993(18) . ?
C10 H8 0.965(18) . ?
C11 H9 1.03(2) . ?
C11 H10 1.03(2) . ?
C11 H11 1.03(2) . ?
C12 C13 1.541(2) . ?
C14 C15 1.393(2) . ?
C14 C19 1.4206(19) . ?
C15 C16 1.387(2) . ?
C15 H16 0.971(18) . ?
C16 C17 1.390(2) . ?
C16 H15 0.989(18) . ?
C17 C18 1.382(2) . ?
C17 H14 0.983(18) . ?
C18 C19 1.399(2) . ?
C18 H13 0.964(17) . ?
C19 C20 1.455(2) . ?
C20 H12 0.973(17) . ?
C21 C22 1.504(2) . ?
C21 H18 1.012(17) . ?
C21 H19 0.979(18) . ?
C22 H20 1.03(2) . ?
C22 H21 1.02(2) . ?
C22 H22 1.002(19) . ?

loop_
_geom_hbond_atom_site_label_D
_geom_hbond_atom_site_label_H
_geom_hbond_atom_site_label_A
_geom_hbond_distance_DH
_geom_hbond_distance_HA
_geom_hbond_distance_DA
_geom_hbond_angle_DHA
_geom_hbond_site_symmetry_A
_geom_hbond_publ_flag
C4 H5 O3 0.952(18) 2.390(18) 3.1484(17) 136.4(14) 2_776 yes
N1 H6 N2 0.92(2) 1.88(2) 2.6436(16) 140.0(17) . yes
C15 H16 O6 0.971(18) 2.413(18) 3.1644(18) 133.9(13) 2_565 yes
N3 H17 N4 0.89(2) 1.931(19) 2.6552(16) 136.9(17) . yes

loop_
_geom_torsion_atom_site_label_1
_geom_torsion_atom_site_label_2
_geom_torsion_atom_site_label_3
_geom_torsion_atom_site_label_4
_geom_torsion
_geom_torsion_site_symmetry_1
_geom_torsion_site_symmetry_2
_geom_torsion_site_symmetry_3
_geom_torsion_site_symmetry_4
_geom_torsion_publ_flag
C10 O2 C1 O1 2.0(2) . . . . ?
C10 O2 C1 C2 -175.91(12) . . . . ?
C3 N1 C2 O3 4.9(2) . . . . ?
C3 N1 C2 C1 -173.52(12) . . . . ?
O1 C1 C2 O3 178.06(14) . . . . ?
O2 C1 C2 O3 -3.98(19) . . . . ?
O1 C1 C2 N1 -3.44(19) . . . . ?
O2 C1 C2 N1 174.52(12) . . . . ?
C2 N1 C3 C4 -1.5(2) . . . . ?
C2 N1 C3 C8 177.46(13) . . . . ?
N1 C3 C4 C5 176.51(13) . . . . ?
C8 C3 C4 C5 -2.4(2) . . . . ?
C3 C4 C5 C6 1.4(2) . . . . ?
C4 C5 C6 C7 0.5(2) . . . . ?
C5 C6 C7 C8 -1.5(2) . . . . ?
C6 C7 C8 C3 0.5(2) . . . . ?
C6 C7 C8 C9 -179.91(13) . . . . ?
C4 C3 C8 C7 1.5(2) . . . . ?
N1 C3 C8 C7 -177.48(12) . . . . ?
C4 C3 C8 C9 -178.12(13) . . . . ?
N1 C3 C8 C9 2.9(2) . . . . ?
N2 N2 C9 C8 179.52(14) 2_666 . . . ?
C7 C8 C9 N2 178.02(13) . . . . ?
C3 C8 C9 N2 -2.4(2) . . . . ?
C1 O2 C10 C11 168.48(13) . . . . ?
C21 O5 C12 O4 -4.6(2) . . . . ?
C21 O5 C12 C13 175.48(11) . . . . ?
C14 N3 C13 O6 -0.7(3) . . . . ?
C14 N3 C13 C12 178.70(13) . . . . ?
O4 C12 C13 O6 -173.33(15) . . . . ?
O5 C12 C13 O6 6.64(19) . . . . ?
O4 C12 C13 N3 7.2(2) . . . . ?
O5 C12 C13 N3 -172.81(12) . . . . ?
C13 N3 C14 C15 -4.1(2) . . . . ?
C13 N3 C14 C19 176.73(13) . . . . ?
N3 C14 C15 C16 179.25(14) . . . . ?
C19 C14 C15 C16 -1.6(2) . . . . ?
C14 C15 C16 C17 0.7(2) . . . . ?
C15 C16 C17 C18 0.7(2) . . . . ?
C16 C17 C18 C19 -1.1(2) . . . . ?
C17 C18 C19 C14 0.2(2) . . . . ?
C17 C18 C19 C20 -179.33(14) . . . . ?
C15 C14 C19 C18 1.1(2) . . . . ?
N3 C14 C19 C18 -179.65(13) . . . . ?
C15 C14 C19 C20 -179.38(13) . . . . ?
N3 C14 C19 C20 -0.2(2) . . . . ?
N4 N4 C20 C19 -179.36(14) 2_566 . . . ?
C18 C19 C20 N4 178.81(13) . . . . ?
C14 C19 C20 N4 -0.7(2) . . . . ?
C12 O5 C21 C22 173.96(13) . . . . ?
